data_1001317
loop_
_publ_author_name
'Goreaud, M'
'Labbe, P H'
'Monfort, Y'
'Raveau, B'

_publ_section_title
;
Comportement de Sn(II) dans les bronzes quadratiques de tungstene.
Surstructure de Sn~0.30~ W O~3~
;
_journal_coden_ASTM RVCMA8
_journal_name_full 'Revue de Chimie Minerale'
_journal_page_first 79
_journal_page_last 87
_journal_volume 17
_journal_year 1980
_chemical_formula_structural 'SN0.26 W O3'
_chemical_formula_sum 'O3 Sn0.26 W'
_chemical_name_systematic 'Tin tungsten oxide (0.3/1/3)'
_space_group_IT_number 127
_symmetry_cell_setting tetragonal
_symmetry_Int_Tables_number 127
_symmetry_space_group_name_Hall '-P 4 2ab'
_symmetry_space_group_name_H-M 'P 4/m b m'
_cell_angle_alpha 90
_cell_angle_beta 90
_cell_angle_gamma 90
_cell_formula_units_Z 10
_cell_length_a 12.25
_cell_length_b 12.25
_cell_length_c 3.83
_cell_volume 574.7
_refine_ls_R_factor_all 0.076
_cod_original_formula_sum 'O3 Sn.26 W'
_cod_database_code 1001317

loop_
_symmetry_equiv_pos_as_xyz
x,y,z
-x,-y,z
1/2+x,1/2-y,z
1/2-x,1/2+y,z
-y,x,z
y,-x,z
1/2+y,1/2+x,z
1/2-y,1/2-x,z
-x,-y,-z
x,y,-z
1/2-x,1/2+y,-z
1/2+x,1/2-y,-z
y,-x,-z
-y,x,-z
1/2-y,1/2-x,-z
1/2+y,1/2+x,-z

loop_
_atom_site_label
_atom_site_type_symbol
_atom_site_symmetry_multiplicity
_atom_site_Wyckoff_symbol
_atom_site_fract_x
_atom_site_fract_y
_atom_site_fract_z
_atom_site_occupancy
_atom_site_attached_hydrogens
_atom_site_calc_flag
W1 W5+ 8 j 0.07561(6) 0.20464(6) 0.5 1. 0 d
W2 W5+ 2 c 0. 0.5 0.5 1. 0 d
Sn1 Sn2+ 4 g 0.1528(9) 0.6528(9) 0. 0.32(3) 0 d
Sn2 Sn2+ 8 i 0.1098(22) 0.6794(21) 0. 0.06(1) 0 d
Sn3 Sn2+ 4 g 0.2060(9) 0.7060(9) 0. 0.21(2) 0 d
O1 O2- 8 i 0.272(18) 0.452(16) 0. 0.25 0 d
O2 O2- 8 i 0.306(6) 0.408(7) 0. 0.25 0 d
O3 O2- 8 i 0.270(17) 0.412(15) 0. 0.25 0 d
O4 O2- 8 i 0.286(13) 0.438(17) 0. 0.25 0 d
O5 O2- 4 g 0.021(2) 0.521(2) 0. 0.5 0 d
O6 O2- 16 l -0.003(2) 0.346(2) 0.403(6) 0.5 0 d
O7 O2- 16 l 0.433(2) 0.358(2) 0.432(5) 0.5 0 d
O8 O2- 8 k 0.287(3) 0.787(3) 0.424(12) 0.5 0 d

loop_
_atom_type_symbol
_atom_type_oxidation_number
W5+ 5.480
Sn2+ 2.000
O2- -2.000

_cod_duplicate_entry 1001256
